data_1513504
loop_
_publ_author_name
'Wang, Pu-Sheng'
'Zhou, Xiao-Le'
'Gong, Liu-Zhu'

_publ_section_title
;
 An organocatalytic asymmetric allylic alkylation allows enantioselective
 total synthesis of hydroxymetasequirin-a and metasequirin-B tetramethyl
 ether diacetates.
;
_journal_issue 3
_journal_name_full 'Organic letters'
_journal_page_first 976
_journal_page_last 979
_journal_paper_doi 10.1021/ol4037055
_journal_volume 16
_journal_year 2014
_chemical_formula_sum 'C25 H28 O9'
_chemical_formula_weight 472.47
_chemical_name_systematic
; 
 ? 
;
_space_group_IT_number 14
_symmetry_cell_setting monoclinic
_symmetry_space_group_name_Hall '-P 2ybc'
_symmetry_space_group_name_H-M 'P 1 21/c 1'
_atom_sites_solution_hydrogens geom
_atom_sites_solution_primary direct
_atom_sites_solution_secondary difmap
_audit_creation_method SHELXL-97
_cell_angle_alpha 90.00
_cell_angle_beta 93.9580(10)
_cell_angle_gamma 90.00
_cell_formula_units_Z 4
_cell_length_a 8.7966(3)
_cell_length_b 8.4402(2)
_cell_length_c 32.1945(9)
_cell_measurement_temperature 296(2)
_cell_volume 2384.58(12)
_computing_structure_refinement 'SHELXL-97 (Sheldrick, 2008)'
_computing_structure_solution 'SHELXS-97 (Sheldrick, 2008)'
_diffrn_ambient_temperature 296(2)
_diffrn_measured_fraction_theta_full 0.999
_diffrn_measured_fraction_theta_max 0.999
_diffrn_radiation_monochromator graphite
_diffrn_radiation_source 'fine-focus sealed tube'
_diffrn_radiation_type MoK\a
_diffrn_radiation_wavelength 0.71073
_diffrn_reflns_av_R_equivalents 0.0661
_diffrn_reflns_av_sigmaI/netI 0.0445
_diffrn_reflns_limit_h_max 10
_diffrn_reflns_limit_h_min -10
_diffrn_reflns_limit_k_max 10
_diffrn_reflns_limit_k_min -9
_diffrn_reflns_limit_l_max 38
_diffrn_reflns_limit_l_min -38
_diffrn_reflns_number 27293
_diffrn_reflns_theta_full 25.00
_diffrn_reflns_theta_max 25.00
_diffrn_reflns_theta_min 2.32
_exptl_absorpt_coefficient_mu 0.100
_exptl_absorpt_correction_T_max 0.9832
_exptl_absorpt_correction_T_min 0.9725
_exptl_absorpt_correction_type multi-scan
_exptl_absorpt_process_details sadabs
_exptl_crystal_colour colorless
_exptl_crystal_density_diffrn 1.316
_exptl_crystal_density_method 'not measured'
_exptl_crystal_description block
_exptl_crystal_F_000 1000
_exptl_crystal_size_max 0.28
_exptl_crystal_size_mid 0.20
_exptl_crystal_size_min 0.17
_refine_diff_density_max 0.238
_refine_diff_density_min -0.193
_refine_diff_density_rms 0.037
_refine_ls_extinction_coef 0.0037(9)
_refine_ls_extinction_expression Fc^*^=kFc[1+0.001xFc^2^\l^3^/sin(2\q)]^-1/4^
_refine_ls_extinction_method SHELXL
_refine_ls_goodness_of_fit_ref 0.994
_refine_ls_hydrogen_treatment constr
_refine_ls_matrix_type full
_refine_ls_number_parameters 308
_refine_ls_number_reflns 4198
_refine_ls_number_restraints 0
_refine_ls_restrained_S_all 0.994
_refine_ls_R_factor_all 0.0700
_refine_ls_R_factor_gt 0.0417
_refine_ls_shift/su_max 0.000
_refine_ls_shift/su_mean 0.000
_refine_ls_structure_factor_coef Fsqd
_refine_ls_weighting_details 'calc w=1/[\s^2^(Fo^2^)+(0.0588P)^2^+0.0000P] where P=(Fo^2^+2Fc^2^)/3'
_refine_ls_weighting_scheme calc
_refine_ls_wR_factor_gt 0.1031
_refine_ls_wR_factor_ref 0.1151
_reflns_number_gt 2749
_reflns_number_total 4198
_reflns_threshold_expression >2sigma(I)
_cod_data_source_file ol4037055_si_002.cif
_cod_data_source_block z
_cod_depositor_comments
;
The following automatic conversions were performed:

'_symmetry_cell_setting' value 'Monoclinic' changed to 'monoclinic'
according to
/usr/data/users/saulius/automatic-downloads/current/ACS/lib/dictionaries/cif_core.dic
dictionary named 'cif_core.dic' version 2.4.2 from 2011-04-26.

Automatic conversion script
Id: cif_fix_values 2281 2013-09-26 08:29:07Z andrius 
;
_cod_original_sg_symbol_H-M P2(1)/c
_cod_database_code 1513504

loop_
_symmetry_equiv_pos_as_xyz
'x, y, z'
'-x, y+1/2, -z+1/2'
'-x, -y, -z'
'x, -y-1/2, z-1/2'

loop_
_atom_site_label
_atom_site_type_symbol
_atom_site_fract_x
_atom_site_fract_y
_atom_site_fract_z
_atom_site_U_iso_or_equiv
_atom_site_adp_type
_atom_site_occupancy
_atom_site_symmetry_multiplicity
_atom_site_calc_flag
_atom_site_refinement_flags
O1 O 0.00518(18) 0.8010(2) -0.02425(4) 0.0682(5) Uani 1 1 d .
O2 O -0.24362(17) 0.7877(2) 0.01353(5) 0.0715(5) Uani 1 1 d .
O3 O -0.23388(16) 0.28494(17) 0.19984(4) 0.0568(4) Uani 1 1 d .
O4 O -0.02915(16) 0.36451(17) 0.25652(4) 0.0555(4) Uani 1 1 d .
O5 O 0.48781(18) 0.95339(18) 0.24064(5) 0.0680(5) Uani 1 1 d .
O6 O 0.31269(15) 0.90425(14) 0.18860(4) 0.0478(4) Uani 1 1 d .
O7 O 0.4826(2) 0.2629(2) 0.07238(6) 0.0893(6) Uani 1 1 d .
O8 O 0.25244(16) 0.33568(16) 0.09072(4) 0.0524(4) Uani 1 1 d .
O9 O 0.48961(15) 0.66044(17) 0.12392(4) 0.0566(4) Uani 1 1 d .
C1 C 0.0163(2) 0.5883(2) 0.09255(6) 0.0414(5) Uani 1 1 d .
C2 C -0.1158(2) 0.6555(2) 0.07338(6) 0.0474(5) Uani 1 1 d .
H2A H -0.2046 0.6554 0.0875 0.057 Uiso 1 1 calc R
C3 C -0.1184(2) 0.7218(3) 0.03427(6) 0.0508(5) Uani 1 1 d .
C4 C 0.0160(2) 0.7265(2) 0.01332(6) 0.0482(5) Uani 1 1 d .
C5 C 0.1454(2) 0.6559(2) 0.03134(6) 0.0455(5) Uani 1 1 d .
H5A H 0.2335 0.6550 0.0170 0.055 Uiso 1 1 calc R
C6 C 0.1475(2) 0.5856(2) 0.07062(6) 0.0417(5) Uani 1 1 d .
C7 C 0.2915(2) 0.5024(2) 0.08696(6) 0.0451(5) Uani 1 1 d .
H7A H 0.3678 0.5129 0.0664 0.054 Uiso 1 1 calc R
C8 C 0.3611(2) 0.5607(2) 0.12910(6) 0.0435(5) Uani 1 1 d .
H8A H 0.3941 0.4689 0.1461 0.052 Uiso 1 1 calc R
C9 C 0.2576(2) 0.6627(2) 0.15359(5) 0.0383(5) Uani 1 1 d .
H9A H 0.2162 0.7447 0.1345 0.046 Uiso 1 1 calc R
C10 C 0.1236(2) 0.5689(2) 0.16681(6) 0.0368(5) Uani 1 1 d .
C11 C 0.0115(2) 0.5279(2) 0.13606(6) 0.0390(5) Uani 1 1 d .
C12 C -0.1108(2) 0.4344(2) 0.14684(6) 0.0422(5) Uani 1 1 d .
H12A H -0.1872 0.4083 0.1266 0.051 Uiso 1 1 calc R
C13 C -0.1201(2) 0.3804(2) 0.18693(6) 0.0417(5) Uani 1 1 d .
C14 C -0.0080(2) 0.4241(2) 0.21787(6) 0.0406(5) Uani 1 1 d .
C15 C 0.1116(2) 0.5170(2) 0.20769(6) 0.0402(5) Uani 1 1 d .
H15A H 0.1859 0.5460 0.2283 0.048 Uiso 1 1 calc R
C16 C 0.3687(2) 0.7445(2) 0.18445(6) 0.0425(5) Uani 1 1 d .
H16A H 0.3762 0.6894 0.2113 0.051 Uiso 1 1 calc R
C17 C 0.5194(2) 0.7363(3) 0.16328(7) 0.0586(6) Uani 1 1 d .
H17A H 0.5591 0.8421 0.1594 0.070 Uiso 1 1 calc R
H17B H 0.5942 0.6764 0.1804 0.070 Uiso 1 1 calc R
C18 C 0.1386(3) 0.8130(3) -0.04589(8) 0.0828(8) Uani 1 1 d .
H18A H 0.1162 0.8684 -0.0716 0.124 Uiso 1 1 calc R
H18B H 0.1755 0.7087 -0.0516 0.124 Uiso 1 1 calc R
H18C H 0.2150 0.8699 -0.0292 0.124 Uiso 1 1 calc R
C19 C -0.3832(3) 0.7763(4) 0.03235(9) 0.1072(12) Uani 1 1 d .
H19A H -0.4618 0.8273 0.0150 0.161 Uiso 1 1 calc R
H19B H -0.3740 0.8271 0.0591 0.161 Uiso 1 1 calc R
H19C H -0.4088 0.6667 0.0358 0.161 Uiso 1 1 calc R
C20 C -0.3391(3) 0.2262(3) 0.16873(8) 0.0809(8) Uani 1 1 d .
H20A H -0.4132 0.1616 0.1813 0.121 Uiso 1 1 calc R
H20B H -0.2865 0.1637 0.1494 0.121 Uiso 1 1 calc R
H20C H -0.3895 0.3132 0.1543 0.121 Uiso 1 1 calc R
C21 C 0.0729(3) 0.4152(3) 0.29010(6) 0.0631(6) Uani 1 1 d .
H21A H 0.0471 0.3640 0.3153 0.095 Uiso 1 1 calc R
H21B H 0.0651 0.5279 0.2933 0.095 Uiso 1 1 calc R
H21C H 0.1753 0.3879 0.2844 0.095 Uiso 1 1 calc R
C22 C 0.3774(3) 0.9938(2) 0.21937(7) 0.0492(5) Uani 1 1 d .
C23 C 0.2948(3) 1.1463(3) 0.22255(8) 0.0704(7) Uani 1 1 d .
H23A H 0.3427 1.2085 0.2447 0.106 Uiso 1 1 calc R
H23B H 0.1909 1.1258 0.2282 0.106 Uiso 1 1 calc R
H23C H 0.2973 1.2032 0.1968 0.106 Uiso 1 1 calc R
C24 C 0.3573(3) 0.2280(3) 0.08137(7) 0.0605(6) Uani 1 1 d .
C25 C 0.2954(3) 0.0645(3) 0.08394(8) 0.0834(8) Uani 1 1 d .
H25A H 0.3724 -0.0105 0.0775 0.125 Uiso 1 1 calc R
H25B H 0.2087 0.0531 0.0644 0.125 Uiso 1 1 calc R
H25C H 0.2652 0.0454 0.1116 0.125 Uiso 1 1 calc R

loop_
_atom_site_aniso_label
_atom_site_aniso_U_11
_atom_site_aniso_U_22
_atom_site_aniso_U_33
_atom_site_aniso_U_23
_atom_site_aniso_U_13
_atom_site_aniso_U_12
O1 0.0666(11) 0.0920(12) 0.0459(9) 0.0194(8) 0.0037(8) -0.0066(9)
O2 0.0512(10) 0.1041(13) 0.0583(10) 0.0276(9) -0.0011(8) 0.0100(9)
O3 0.0477(9) 0.0632(9) 0.0601(9) 0.0105(7) 0.0077(7) -0.0152(7)
O4 0.0638(10) 0.0605(9) 0.0423(8) 0.0101(7) 0.0048(7) -0.0145(8)
O5 0.0698(11) 0.0558(10) 0.0749(11) -0.0055(8) -0.0195(9) -0.0042(8)
O6 0.0553(9) 0.0364(7) 0.0509(8) -0.0040(6) -0.0018(7) -0.0010(6)
O7 0.0613(12) 0.0983(14) 0.1083(15) -0.0156(11) 0.0054(11) 0.0266(11)
O8 0.0565(9) 0.0440(8) 0.0570(9) -0.0080(7) 0.0062(7) 0.0034(7)
O9 0.0414(9) 0.0710(10) 0.0585(9) -0.0123(8) 0.0112(7) -0.0124(7)
C1 0.0427(12) 0.0417(11) 0.0399(11) 0.0006(9) 0.0040(9) -0.0041(9)
C2 0.0417(12) 0.0575(13) 0.0435(12) 0.0060(10) 0.0062(9) -0.0028(10)
C3 0.0484(13) 0.0563(13) 0.0470(12) 0.0079(10) -0.0022(10) -0.0024(10)
C4 0.0552(14) 0.0537(12) 0.0356(11) 0.0051(9) 0.0027(10) -0.0069(11)
C5 0.0446(12) 0.0539(12) 0.0389(11) -0.0032(9) 0.0079(9) -0.0082(10)
C6 0.0436(12) 0.0399(11) 0.0418(11) -0.0031(9) 0.0033(9) -0.0033(9)
C7 0.0455(12) 0.0444(12) 0.0463(12) -0.0041(9) 0.0102(9) -0.0031(10)
C8 0.0382(12) 0.0432(11) 0.0492(12) -0.0013(9) 0.0047(9) -0.0018(9)
C9 0.0399(11) 0.0351(10) 0.0398(11) 0.0012(8) 0.0027(9) -0.0013(9)
C10 0.0381(11) 0.0314(10) 0.0414(11) -0.0001(8) 0.0070(9) 0.0009(8)
C11 0.0396(11) 0.0360(10) 0.0417(11) 0.0026(8) 0.0045(9) 0.0018(9)
C12 0.0384(12) 0.0429(11) 0.0448(11) 0.0022(9) 0.0003(9) -0.0030(9)
C13 0.0388(12) 0.0377(10) 0.0496(12) 0.0034(9) 0.0100(9) -0.0026(9)
C14 0.0474(12) 0.0342(10) 0.0410(11) 0.0043(9) 0.0096(9) 0.0017(9)
C15 0.0437(12) 0.0354(10) 0.0413(11) -0.0006(8) 0.0008(9) 0.0000(9)
C16 0.0465(12) 0.0328(10) 0.0479(12) 0.0020(9) 0.0018(9) -0.0015(9)
C17 0.0446(13) 0.0619(14) 0.0693(15) -0.0138(12) 0.0034(11) -0.0076(11)
C18 0.089(2) 0.105(2) 0.0575(15) 0.0259(15) 0.0248(14) -0.0049(16)
C19 0.0496(17) 0.191(4) 0.0821(19) 0.052(2) 0.0096(14) 0.0264(19)
C20 0.0549(16) 0.097(2) 0.0887(19) 0.0245(16) -0.0085(14) -0.0333(15)
C21 0.0721(16) 0.0737(16) 0.0434(12) 0.0071(11) 0.0025(11) -0.0113(13)
C22 0.0517(14) 0.0427(12) 0.0534(13) -0.0031(10) 0.0055(11) -0.0085(10)
C23 0.0691(17) 0.0500(14) 0.0916(18) -0.0204(13) 0.0017(13) -0.0009(12)
C24 0.0663(17) 0.0633(16) 0.0497(14) -0.0096(11) -0.0110(12) 0.0208(14)
C25 0.122(2) 0.0502(15) 0.0755(17) -0.0062(12) -0.0125(16) 0.0228(15)

loop_
_atom_type_symbol
_atom_type_description
_atom_type_scat_dispersion_real
_atom_type_scat_dispersion_imag
_atom_type_scat_source
C C 0.0033 0.0016 'International Tables Vol C Tables 4.2.6.8 and 6.1.1.4'
H H 0.0000 0.0000 'International Tables Vol C Tables 4.2.6.8 and 6.1.1.4'
O O 0.0106 0.0060 'International Tables Vol C Tables 4.2.6.8 and 6.1.1.4'

loop_
_geom_angle_atom_site_label_1
_geom_angle_atom_site_label_2
_geom_angle_atom_site_label_3
_geom_angle
C4 O1 C18 117.59(17)
C3 O2 C19 117.32(17)
C13 O3 C20 116.73(16)
C14 O4 C21 117.59(16)
C22 O6 C16 117.67(15)
C24 O8 C7 117.74(18)
C17 O9 C8 105.01(14)
C6 C1 C2 118.37(17)
C6 C1 C11 123.14(17)
C2 C1 C11 118.45(17)
C3 C2 C1 121.99(19)
C3 C2 H2A 119.0
C1 C2 H2A 119.0
O2 C3 C2 125.05(19)
O2 C3 C4 115.57(18)
C2 C3 C4 119.38(19)
O1 C4 C5 125.41(19)
O1 C4 C3 115.57(18)
C5 C4 C3 119.01(18)
C4 C5 C6 121.65(18)
C4 C5 H5A 119.2
C6 C5 H5A 119.2
C1 C6 C5 119.45(18)
C1 C6 C7 122.35(17)
C5 C6 C7 118.14(17)
O8 C7 C6 106.34(15)
O8 C7 C8 108.61(15)
C6 C7 C8 115.72(16)
O8 C7 H7A 108.7
C6 C7 H7A 108.7
C8 C7 H7A 108.7
O9 C8 C9 103.61(15)
O9 C8 C7 110.93(15)
C9 C8 C7 115.23(15)
O9 C8 H8A 108.9
C9 C8 H8A 108.9
C7 C8 H8A 108.9
C10 C9 C16 122.54(15)
C10 C9 C8 111.05(15)
C16 C9 C8 102.54(14)
C10 C9 H9A 106.6
C16 C9 H9A 106.6
C8 C9 H9A 106.6
C11 C10 C15 119.76(17)
C11 C10 C9 117.35(16)
C15 C10 C9 122.83(16)
C10 C11 C12 118.91(17)
C10 C11 C1 121.21(17)
C12 C11 C1 119.82(17)
C13 C12 C11 121.09(18)
C13 C12 H12A 119.5
C11 C12 H12A 119.5
O3 C13 C12 124.78(17)
O3 C13 C14 115.56(16)
C12 C13 C14 119.66(17)
O4 C14 C15 125.66(17)
O4 C14 C13 114.66(17)
C15 C14 C13 119.67(17)
C14 C15 C10 120.88(17)
C14 C15 H15A 119.6
C10 C15 H15A 119.6
O6 C16 C9 106.14(14)
O6 C16 C17 113.23(16)
C9 C16 C17 103.12(15)
O6 C16 H16A 111.3
C9 C16 H16A 111.3
C17 C16 H16A 111.3
O9 C17 C16 107.65(16)
O9 C17 H17A 110.2
C16 C17 H17A 110.2
O9 C17 H17B 110.2
C16 C17 H17B 110.2
H17A C17 H17B 108.5
O1 C18 H18A 109.5
O1 C18 H18B 109.5
H18A C18 H18B 109.5
O1 C18 H18C 109.5
H18A C18 H18C 109.5
H18B C18 H18C 109.5
O2 C19 H19A 109.5
O2 C19 H19B 109.5
H19A C19 H19B 109.5
O2 C19 H19C 109.5
H19A C19 H19C 109.5
H19B C19 H19C 109.5
O3 C20 H20A 109.5
O3 C20 H20B 109.5
H20A C20 H20B 109.5
O3 C20 H20C 109.5
H20A C20 H20C 109.5
H20B C20 H20C 109.5
O4 C21 H21A 109.5
O4 C21 H21B 109.5
H21A C21 H21B 109.5
O4 C21 H21C 109.5
H21A C21 H21C 109.5
H21B C21 H21C 109.5
O5 C22 O6 123.17(19)
O5 C22 C23 126.0(2)
O6 C22 C23 110.78(19)
C22 C23 H23A 109.5
C22 C23 H23B 109.5
H23A C23 H23B 109.5
C22 C23 H23C 109.5
H23A C23 H23C 109.5
H23B C23 H23C 109.5
O7 C24 O8 123.1(2)
O7 C24 C25 126.1(2)
O8 C24 C25 110.8(2)
C24 C25 H25A 109.5
C24 C25 H25B 109.5
H25A C25 H25B 109.5
C24 C25 H25C 109.5
H25A C25 H25C 109.5
H25B C25 H25C 109.5

loop_
_geom_bond_atom_site_label_1
_geom_bond_atom_site_label_2
_geom_bond_distance
O1 C4 1.361(2)
O1 C18 1.409(3)
O2 C3 1.367(2)
O2 C19 1.409(3)
O3 C13 1.371(2)
O3 C20 1.406(3)
O4 C14 1.367(2)
O4 C21 1.423(2)
O5 C22 1.199(2)
O6 C22 1.341(2)
O6 C16 1.445(2)
O7 C24 1.195(3)
O8 C24 1.344(3)
O8 C7 1.456(2)
O9 C17 1.428(2)
O9 C8 1.428(2)
C1 C6 1.394(3)
C1 C2 1.397(3)
C1 C11 1.494(3)
C2 C3 1.377(3)
C2 H2A 0.9300
C3 C4 1.401(3)
C4 C5 1.377(3)
C5 C6 1.396(3)
C5 H5A 0.9300
C6 C7 1.510(3)
C7 C8 1.531(3)
C7 H7A 0.9800
C8 C9 1.513(3)
C8 H8A 0.9800
C9 C10 1.505(2)
C9 C16 1.512(2)
C9 H9A 0.9800
C10 C11 1.392(2)
C10 C15 1.398(2)
C11 C12 1.398(3)
C12 C13 1.377(3)
C12 H12A 0.9300
C13 C14 1.401(3)
C14 C15 1.370(2)
C15 H15A 0.9300
C16 C17 1.534(3)
C16 H16A 0.9800
C17 H17A 0.9700
C17 H17B 0.9700
C18 H18A 0.9600
C18 H18B 0.9600
C18 H18C 0.9600
C19 H19A 0.9600
C19 H19B 0.9600
C19 H19C 0.9600
C20 H20A 0.9600
C20 H20B 0.9600
C20 H20C 0.9600
C21 H21A 0.9600
C21 H21B 0.9600
C21 H21C 0.9600
C22 C23 1.485(3)
C23 H23A 0.9600
C23 H23B 0.9600
C23 H23C 0.9600
C24 C25 1.488(3)
C25 H25A 0.9600
C25 H25B 0.9600
C25 H25C 0.9600

loop_
_geom_torsion_atom_site_label_1
_geom_torsion_atom_site_label_2
_geom_torsion_atom_site_label_3
_geom_torsion_atom_site_label_4
_geom_torsion
C6 C1 C2 C3 -1.7(3)
C11 C1 C2 C3 176.28(19)
C19 O2 C3 C2 -5.0(3)
C19 O2 C3 C4 176.0(2)
C1 C2 C3 O2 179.2(2)
C1 C2 C3 C4 -1.8(3)
C18 O1 C4 C5 -2.7(3)
C18 O1 C4 C3 178.1(2)
O2 C3 C4 O1 2.3(3)
C2 C3 C4 O1 -176.86(18)
O2 C3 C4 C5 -176.98(18)
C2 C3 C4 C5 3.9(3)
O1 C4 C5 C6 178.21(19)
C3 C4 C5 C6 -2.6(3)
C2 C1 C6 C5 2.9(3)
C11 C1 C6 C5 -174.89(17)
C2 C1 C6 C7 -174.24(17)
C11 C1 C6 C7 7.9(3)
C4 C5 C6 C1 -0.8(3)
C4 C5 C6 C7 176.47(18)
C24 O8 C7 C6 142.89(16)
C24 O8 C7 C8 -91.95(19)
C1 C6 C7 O8 61.7(2)
C5 C6 C7 O8 -115.56(18)
C1 C6 C7 C8 -59.0(2)
C5 C6 C7 C8 123.75(19)
C17 O9 C8 C9 41.96(19)
C17 O9 C8 C7 166.17(16)
O8 C7 C8 O9 138.07(16)
C6 C7 C8 O9 -102.48(19)
O8 C7 C8 C9 -104.62(18)
C6 C7 C8 C9 14.8(2)
O9 C8 C9 C10 -172.73(14)
C7 C8 C9 C10 65.9(2)
O9 C8 C9 C16 -40.19(18)
C7 C8 C9 C16 -161.55(16)
C16 C9 C10 C11 166.45(16)
C8 C9 C10 C11 -72.1(2)
C16 C9 C10 C15 -16.3(3)
C8 C9 C10 C15 105.15(19)
C15 C10 C11 C12 -0.4(3)
C9 C10 C11 C12 176.96(16)
C15 C10 C11 C1 176.72(16)
C9 C10 C11 C1 -5.9(3)
C6 C1 C11 C10 46.9(3)
C2 C1 C11 C10 -131.0(2)
C6 C1 C11 C12 -136.07(19)
C2 C1 C11 C12 46.1(2)
C10 C11 C12 C13 -1.3(3)
C1 C11 C12 C13 -178.40(17)
C20 O3 C13 C12 6.7(3)
C20 O3 C13 C14 -173.75(19)
C11 C12 C13 O3 -178.24(17)
C11 C12 C13 C14 2.3(3)
C21 O4 C14 C15 6.6(3)
C21 O4 C14 C13 -174.69(17)
O3 C13 C14 O4 0.1(2)
C12 C13 C14 O4 179.60(17)
O3 C13 C14 C15 178.85(16)
C12 C13 C14 C15 -1.6(3)
O4 C14 C15 C10 178.63(17)
C13 C14 C15 C10 0.0(3)
C11 C10 C15 C14 1.0(3)
C9 C10 C15 C14 -176.18(16)
C22 O6 C16 C9 169.29(16)
C22 O6 C16 C17 -78.3(2)
C10 C9 C16 O6 -92.56(19)
C8 C9 C16 O6 142.09(15)
C10 C9 C16 C17 148.16(17)
C8 C9 C16 C17 22.82(18)
C8 O9 C17 C16 -27.1(2)
O6 C16 C17 O9 -112.71(18)
C9 C16 C17 O9 1.5(2)
C16 O6 C22 O5 7.5(3)
C16 O6 C22 C23 -173.09(17)
C7 O8 C24 O7 4.1(3)
C7 O8 C24 C25 -176.00(17)
